data_8106624
loop_
_publ_author_name
'Salman, Mahmoud'
'Abu-Yamin, Abdel Aziz'
'Sarairah, Ibrahim'
'Ibrahim, Alhawarin'
'AlDamen, Murad A.'

_publ_section_title
;
 The crystal structure of ethyl 4-((2-hydroxybenzyl)amino)benzoate, a
 Schiff base, C16H17NO3
;
_journal_issue 4
_journal_name_full 'Zeitschrift f\"ur Kristallographie - New Crystal Structures'
_journal_page_first 631
_journal_page_last 632
_journal_paper_doi 10.1515/ncrs-2016-0383
_journal_volume 232
_journal_year 2017
_chemical_formula_moiety 'C16 H17 N O3'
_chemical_formula_sum 'C16 H17 N O3'
_chemical_formula_weight 271.30
_space_group_crystal_system triclinic
_space_group_IT_number 2
_space_group_name_Hall '-P 1'
_space_group_name_H-M_alt 'P -1'
_atom_sites_solution_hydrogens mixed
_atom_sites_solution_primary dual
_cell_angle_alpha 94.468(8)
_cell_angle_beta 91.063(7)
_cell_angle_gamma 116.644(10)
_cell_formula_units_Z 2
_cell_length_a 7.5445(7)
_cell_length_b 8.3326(9)
_cell_length_c 12.4291(10)
_cell_measurement_reflns_used 1383
_cell_measurement_temperature 291(2)
_cell_measurement_theta_max 29.1212
_cell_measurement_theta_min 3.0200
_cell_volume 695.01(13)
_computing_cell_refinement
;
CrysAlisPro, Agilent Technologies,
Version 1.171.35.11 (release 16-05-2011 CrysAlis171 .NET)
(compiled May 16 2011,17:55:39)
;
_computing_data_collection
;
CrysAlisPro, Agilent Technologies,
Version 1.171.35.11 (release 16-05-2011 CrysAlis171 .NET)
(compiled May 16 2011,17:55:39)
;
_computing_data_reduction
;
CrysAlisPro, Agilent Technologies,
Version 1.171.35.11 (release 16-05-2011 CrysAlis171 .NET)
(compiled May 16 2011,17:55:39)
;
_computing_molecular_graphics 'Olex2 (Dolomanov et al., 2009)'
_computing_publication_material 'Olex2 (Dolomanov et al., 2009)'
_computing_structure_refinement 'ShelXL (Sheldrick, 2015)'
_computing_structure_solution 'ShelXT (Sheldrick, 2015)'
_diffrn_ambient_temperature 291(2)
_diffrn_detector_area_resol_mean 16.0534
_diffrn_measured_fraction_theta_full 0.999
_diffrn_measured_fraction_theta_max 0.999
_diffrn_measurement_details
;
#__ type_ start__ end____ width___ exp.time_
  1 omega  -42.00   50.00   1.0000   13.3700
omega____ theta____ kappa____ phi______ frames
    -      -15.2878   77.0000  -30.0000 92

#__ type_ start__ end____ width___ exp.time_
  2 omega  -83.00   11.00   1.0000   13.3700
omega____ theta____ kappa____ phi______ frames
    -      -15.2878  -77.0000 -150.0000 94

#__ type_ start__ end____ width___ exp.time_
  3 omega  -34.00    6.00   1.0000   13.3700
omega____ theta____ kappa____ phi______ frames
    -      -15.2878  -77.0000   90.0000 40

#__ type_ start__ end____ width___ exp.time_
  4 omega  -27.00    5.00   1.0000   13.3700
omega____ theta____ kappa____ phi______ frames
    -      -15.2878  -77.0000    0.0000 32

#__ type_ start__ end____ width___ exp.time_
  5 omega  -51.00   31.00   1.0000   13.3700
omega____ theta____ kappa____ phi______ frames
    -       15.9128  -38.0000   60.0000 82
;
_diffrn_measurement_device_type 'Xcalibur, Eos'
_diffrn_measurement_method '\w scans'
_diffrn_orient_matrix_UB_11 -0.0144263000
_diffrn_orient_matrix_UB_12 0.0780885000
_diffrn_orient_matrix_UB_13 -0.0027027000
_diffrn_orient_matrix_UB_21 -0.1041696000
_diffrn_orient_matrix_UB_22 -0.0536431000
_diffrn_orient_matrix_UB_23 0.0005119000
_diffrn_orient_matrix_UB_31 0.0065802000
_diffrn_orient_matrix_UB_32 0.0134086000
_diffrn_orient_matrix_UB_33 0.0572789000
_diffrn_radiation_monochromator graphite
_diffrn_radiation_type MoK\a
_diffrn_radiation_wavelength 0.71073
_diffrn_reflns_av_R_equivalents 0.0262
_diffrn_reflns_av_unetI/netI 0.0411
_diffrn_reflns_Laue_measured_fraction_full 0.999
_diffrn_reflns_Laue_measured_fraction_max 0.999
_diffrn_reflns_limit_h_max 8
_diffrn_reflns_limit_h_min -8
_diffrn_reflns_limit_k_max 9
_diffrn_reflns_limit_k_min -6
_diffrn_reflns_limit_l_max 13
_diffrn_reflns_limit_l_min -14
_diffrn_reflns_number 4651
_diffrn_reflns_point_group_measured_fraction_full 0.999
_diffrn_reflns_point_group_measured_fraction_max 0.999
_diffrn_reflns_theta_full 25.014
_diffrn_reflns_theta_max 25.014
_diffrn_reflns_theta_min 3.026
_diffrn_source 'Enhance (Mo) X-ray Source'
_exptl_absorpt_coefficient_mu 0.090
_exptl_absorpt_correction_T_max 1.00000
_exptl_absorpt_correction_T_min 0.81286
_exptl_absorpt_correction_type multi-scan
_exptl_absorpt_process_details
;
CrysAlisPro, Agilent Technologies,
Version 1.171.35.11 (release 16-05-2011 CrysAlis171 .NET)
(compiled May 16 2011,17:55:39)
Empirical absorption correction using spherical harmonics,
 implemented in SCALE3 ABSPACK scaling algorithm.
;
_exptl_crystal_colour colourless
_exptl_crystal_colour_primary colourless
_exptl_crystal_density_diffrn 1.296
_exptl_crystal_description block
_exptl_crystal_F_000 288
_exptl_crystal_size_max 0.9203
_exptl_crystal_size_mid 0.3917
_exptl_crystal_size_min 0.2015
_refine_diff_density_max 0.155
_refine_diff_density_min -0.190
_refine_diff_density_rms 0.040
_refine_ls_extinction_coef .
_refine_ls_extinction_method none
_refine_ls_goodness_of_fit_ref 1.051
_refine_ls_hydrogen_treatment mixed
_refine_ls_matrix_type full
_refine_ls_number_parameters 190
_refine_ls_number_reflns 2434
_refine_ls_number_restraints 0
_refine_ls_restrained_S_all 1.051
_refine_ls_R_factor_all 0.0712
_refine_ls_R_factor_gt 0.0461
_refine_ls_shift/su_max 0.000
_refine_ls_shift/su_mean 0.000
_refine_ls_structure_factor_coef Fsqd
_refine_ls_weighting_details 'w=1/[\s^2^(Fo^2^)+(0.0554P)^2^+0.0278P] where P=(Fo^2^+2Fc^2^)/3'
_refine_ls_weighting_scheme calc
_refine_ls_wR_factor_gt 0.1071
_refine_ls_wR_factor_ref 0.1240
_reflns_Friedel_coverage 0.000
_reflns_Friedel_fraction_full .
_reflns_Friedel_fraction_max .
_reflns_number_gt 1732
_reflns_number_total 2434
_reflns_threshold_expression 'I > 2\s(I)'
_cod_data_source_file suppl_ncrs-2016-0383_suppl.cif
_cod_data_source_block exp_1282
_cod_database_code 8106624
_shelx_space_group_comment
;
The symmetry employed for this shelxl refinement is uniquely defined
by the following loop, which should always be used as a source of
symmetry information in preference to the above space-group names.
They are only intended as comments.
;

loop_
_space_group_symop_operation_xyz
'x, y, z'
'-x, -y, -z'

loop_
_atom_site_label
_atom_site_type_symbol
_atom_site_fract_x
_atom_site_fract_y
_atom_site_fract_z
_atom_site_U_iso_or_equiv
_atom_site_adp_type
_atom_site_occupancy
_atom_site_site_symmetry_order
_atom_site_calc_flag
_atom_site_refinement_flags_posn
_atom_site_refinement_flags_adp
_atom_site_refinement_flags_occupancy
_atom_site_disorder_assembly
_atom_site_disorder_group
O3 O 0.2431(2) 0.64218(19) 1.14652(11) 0.0598(4) Uani 1 1 d . . . . .
O1 O 0.2129(2) 0.33784(19) 0.43007(10) 0.0582(4) Uani 1 1 d . . . . .
N1 N 0.2399(2) 0.8356(2) 0.84692(12) 0.0444(4) Uani 1 1 d . . . . .
O2 O 0.3272(2) 0.5998(2) 0.35672(11) 0.0696(5) Uani 1 1 d . . . . .
C12 C 0.5806(3) 0.8033(2) 0.93366(14) 0.0422(5) Uani 1 1 d . . . . .
H12 H 0.5819 0.8437 0.8659 0.051 Uiso 1 1 calc R . . . .
C7 C 0.2496(2) 0.7549(2) 0.74763(13) 0.0395(5) Uani 1 1 d . . . . .
C16 C 0.4130(3) 0.6923(2) 1.09167(14) 0.0419(5) Uani 1 1 d . . . . .
C11 C 0.4093(2) 0.7500(2) 0.98980(13) 0.0375(5) Uani 1 1 d . . . . .
C10 C 0.2226(3) 0.7537(2) 0.94677(14) 0.0429(5) Uani 1 1 d . . . . .
H10A H 0.1178 0.6307 0.9359 0.051 Uiso 1 1 calc R . . . .
H10B H 0.1822 0.8184 1.0013 0.051 Uiso 1 1 calc R . . . .
C4 C 0.2609(3) 0.5933(2) 0.54248(14) 0.0427(5) Uani 1 1 d . . . . .
C8 C 0.1917(3) 0.5702(2) 0.73036(14) 0.0445(5) Uani 1 1 d . . . . .
H8 H 0.1479 0.4990 0.7876 0.053 Uiso 1 1 calc R . . . .
C13 C 0.7485(3) 0.7986(3) 0.97458(15) 0.0468(5) Uani 1 1 d . . . . .
H13 H 0.8610 0.8344 0.9348 0.056 Uiso 1 1 calc R . . . .
C9 C 0.1984(3) 0.4919(3) 0.62980(14) 0.0445(5) Uani 1 1 d . . . . .
H9 H 0.1603 0.3688 0.6203 0.053 Uiso 1 1 calc R . . . .
C15 C 0.5816(3) 0.6874(2) 1.13391(15) 0.0488(5) Uani 1 1 d . . . . .
H15 H 0.5822 0.6485 1.2020 0.059 Uiso 1 1 calc R . . . .
C6 C 0.3127(3) 0.8568(3) 0.65947(15) 0.0485(5) Uani 1 1 d . . . . .
H6 H 0.3517 0.9801 0.6686 0.058 Uiso 1 1 calc R . . . .
C3 C 0.2714(3) 0.5149(3) 0.43446(15) 0.0489(5) Uani 1 1 d . . . . .
C5 C 0.3177(3) 0.7772(3) 0.55969(15) 0.0512(5) Uani 1 1 d . . . . .
H5 H 0.3601 0.8477 0.5021 0.061 Uiso 1 1 calc R . . . .
C14 C 0.7482(3) 0.7401(2) 1.07515(16) 0.0499(5) Uani 1 1 d . . . . .
H14 H 0.8610 0.7362 1.1035 0.060 Uiso 1 1 calc R . . . .
C2 C 0.2216(3) 0.2473(3) 0.32734(16) 0.0631(7) Uani 1 1 d . . . . .
H2A H 0.3581 0.2917 0.3074 0.076 Uiso 1 1 calc R . . . .
H2B H 0.1462 0.2687 0.2710 0.076 Uiso 1 1 calc R . . . .
C1 C 0.1348(4) 0.0514(3) 0.3412(2) 0.0821(8) Uani 1 1 d . . . . .
H1A H 0.1451 -0.0128 0.2760 0.123 Uiso 1 1 calc GR . . . .
H1B H -0.0025 0.0076 0.3566 0.123 Uiso 1 1 calc GR . . . .
H1C H 0.2057 0.0329 0.4000 0.123 Uiso 1 1 calc GR . . . .
H1 H 0.298(3) 0.956(3) 0.8532(15) 0.060(6) Uiso 1 1 d . . . . .
H3 H 0.265(4) 0.623(3) 1.220(2) 0.102(9) Uiso 1 1 d . . . . .

loop_
_atom_site_aniso_label
_atom_site_aniso_U_11
_atom_site_aniso_U_22
_atom_site_aniso_U_33
_atom_site_aniso_U_23
_atom_site_aniso_U_13
_atom_site_aniso_U_12
O3 0.0547(9) 0.0803(11) 0.0442(8) 0.0186(8) 0.0129(7) 0.0281(7)
O1 0.0698(9) 0.0657(10) 0.0411(8) -0.0007(7) 0.0062(7) 0.0333(8)
N1 0.0573(10) 0.0393(10) 0.0411(9) 0.0027(7) 0.0001(8) 0.0263(8)
O2 0.0844(11) 0.0859(12) 0.0398(8) 0.0171(8) 0.0117(8) 0.0375(9)
C12 0.0472(11) 0.0408(11) 0.0375(10) 0.0025(8) 0.0049(9) 0.0189(9)
C7 0.0369(10) 0.0446(11) 0.0406(10) 0.0075(8) -0.0011(8) 0.0211(8)
C16 0.0476(11) 0.0379(10) 0.0382(10) 0.0040(8) 0.0066(9) 0.0173(8)
C11 0.0434(10) 0.0320(10) 0.0360(10) -0.0024(8) 0.0025(8) 0.0171(8)
C10 0.0465(11) 0.0451(11) 0.0388(10) 0.0013(8) 0.0055(8) 0.0226(9)
C4 0.0422(10) 0.0489(12) 0.0375(10) 0.0080(9) 0.0017(8) 0.0203(9)
C8 0.0567(11) 0.0424(11) 0.0366(10) 0.0126(8) 0.0073(9) 0.0228(9)
C13 0.0423(11) 0.0491(12) 0.0504(12) 0.0032(9) 0.0065(9) 0.0220(9)
C9 0.0545(11) 0.0390(11) 0.0415(10) 0.0061(8) 0.0047(9) 0.0220(9)
C15 0.0583(13) 0.0453(12) 0.0452(11) 0.0113(9) -0.0001(10) 0.0247(10)
C6 0.0579(12) 0.0392(11) 0.0493(11) 0.0107(9) 0.0031(9) 0.0218(9)
C3 0.0449(11) 0.0643(14) 0.0389(11) 0.0077(10) 0.0020(9) 0.0255(10)
C5 0.0570(12) 0.0553(13) 0.0424(11) 0.0202(9) 0.0060(9) 0.0239(10)
C14 0.0508(12) 0.0481(12) 0.0562(12) 0.0065(9) 0.0016(10) 0.0269(10)
C2 0.0629(13) 0.0832(17) 0.0451(12) -0.0103(11) 0.0007(10) 0.0373(12)
C1 0.0856(17) 0.0785(18) 0.0824(18) -0.0145(14) 0.0053(14) 0.0407(14)

loop_
_atom_type_symbol
_atom_type_description
_atom_type_scat_dispersion_real
_atom_type_scat_dispersion_imag
_atom_type_scat_source
C C 0.0033 0.0016 'International Tables Vol C Tables 4.2.6.8 and 6.1.1.4'
H H 0.0000 0.0000 'International Tables Vol C Tables 4.2.6.8 and 6.1.1.4'
N N 0.0061 0.0033 'International Tables Vol C Tables 4.2.6.8 and 6.1.1.4'
O O 0.0106 0.0060 'International Tables Vol C Tables 4.2.6.8 and 6.1.1.4'

loop_
_exptl_crystal_face_index_h
_exptl_crystal_face_index_k
_exptl_crystal_face_index_l
_exptl_crystal_face_perp_dist
0 -2 17 0.2196
0 -1 -17 0.2280
-11 4 1 0.0866
-2 1 17 0.2109
11 -4 0 0.1486
1 -11 0 0.1498
0 9 -10 0.1265
0 2 -17 0.2196
-1 10 4 0.1728

loop_
_geom_angle_atom_site_label_1
_geom_angle_atom_site_label_2
_geom_angle_atom_site_label_3
_geom_angle
_geom_angle_site_symmetry_1
_geom_angle_site_symmetry_3
C16 O3 H3 111.0(16) . .
C3 O1 C2 117.34(16) . .
C7 N1 C10 123.77(17) . .
C7 N1 H1 115.5(12) . .
C10 N1 H1 115.6(13) . .
C11 C12 H12 118.8 . .
C13 C12 H12 118.8 . .
C13 C12 C11 122.36(18) . .
N1 C7 C8 121.94(16) . .
N1 C7 C6 120.23(17) . .
C8 C7 C6 117.80(16) . .
O3 C16 C11 116.56(18) . .
O3 C16 C15 122.65(18) . .
C15 C16 C11 120.79(17) . .
C12 C11 C16 117.39(18) . .
C12 C11 C10 123.48(17) . .
C16 C11 C10 119.13(16) . .
N1 C10 C11 115.25(15) . .
N1 C10 H10A 108.5 . .
N1 C10 H10B 108.5 . .
C11 C10 H10A 108.5 . .
C11 C10 H10B 108.5 . .
H10A C10 H10B 107.5 . .
C9 C4 C3 122.75(18) . .
C9 C4 C5 117.84(16) . .
C5 C4 C3 119.40(17) . .
C7 C8 H8 119.6 . .
C9 C8 C7 120.87(17) . .
C9 C8 H8 119.6 . .
C12 C13 H13 120.4 . .
C12 C13 C14 119.17(18) . .
C14 C13 H13 120.4 . .
C4 C9 H9 119.4 . .
C8 C9 C4 121.22(18) . .
C8 C9 H9 119.4 . .
C16 C15 H15 120.0 . .
C14 C15 C16 120.02(19) . .
C14 C15 H15 120.0 . .
C7 C6 H6 119.6 . .
C5 C6 C7 120.76(19) . .
C5 C6 H6 119.6 . .
O1 C3 C4 112.78(17) . .
O2 C3 O1 122.77(18) . .
O2 C3 C4 124.5(2) . .
C4 C5 H5 119.2 . .
C6 C5 C4 121.51(18) . .
C6 C5 H5 119.2 . .
C13 C14 C15 120.3(2) . .
C13 C14 H14 119.9 . .
C15 C14 H14 119.9 . .
O1 C2 H2A 110.3 . .
O1 C2 H2B 110.3 . .
O1 C2 C1 106.90(18) . .
H2A C2 H2B 108.6 . .
C1 C2 H2A 110.3 . .
C1 C2 H2B 110.3 . .
C2 C1 H1A 109.5 . .
C2 C1 H1B 109.5 . .
C2 C1 H1C 109.5 . .
H1A C1 H1B 109.5 . .
H1A C1 H1C 109.5 . .
H1B C1 H1C 109.5 . .

loop_
_geom_bond_atom_site_label_1
_geom_bond_atom_site_label_2
_geom_bond_distance
_geom_bond_site_symmetry_2
O3 C16 1.371(2) .
O3 H3 0.96(3) .
O1 C3 1.333(2) .
O1 C2 1.449(2) .
N1 C7 1.378(2) .
N1 C10 1.443(2) .
N1 H1 0.89(2) .
O2 C3 1.211(2) .
C12 H12 0.9300 .
C12 C11 1.386(2) .
C12 C13 1.375(3) .
C7 C8 1.396(2) .
C7 C6 1.396(2) .
C16 C11 1.393(3) .
C16 C15 1.385(3) .
C11 C10 1.512(3) .
C10 H10A 0.9700 .
C10 H10B 0.9700 .
C4 C9 1.385(2) .
C4 C3 1.466(2) .
C4 C5 1.391(3) .
C8 H8 0.9300 .
C8 C9 1.377(2) .
C13 H13 0.9300 .
C13 C14 1.376(3) .
C9 H9 0.9300 .
C15 H15 0.9300 .
C15 C14 1.377(3) .
C6 H6 0.9300 .
C6 C5 1.370(3) .
C5 H5 0.9300 .
C14 H14 0.9300 .
C2 H2A 0.9700 .
C2 H2B 0.9700 .
C2 C1 1.487(3) .
C1 H1A 0.9600 .
C1 H1B 0.9600 .
C1 H1C 0.9600 .

loop_
_geom_torsion_atom_site_label_1
_geom_torsion_atom_site_label_2
_geom_torsion_atom_site_label_3
_geom_torsion_atom_site_label_4
_geom_torsion
_geom_torsion_site_symmetry_1
_geom_torsion_site_symmetry_2
_geom_torsion_site_symmetry_3
_geom_torsion_site_symmetry_4
O3 C16 C11 C12 179.24(14) . . . .
O3 C16 C11 C10 0.0(2) . . . .
O3 C16 C15 C14 -179.75(16) . . . .
N1 C7 C8 C9 178.52(18) . . . .
N1 C7 C6 C5 -178.20(18) . . . .
C12 C11 C10 N1 -6.5(2) . . . .
C12 C13 C14 C15 -0.1(3) . . . .
C7 N1 C10 C11 73.7(2) . . . .
C7 C8 C9 C4 -0.6(3) . . . .
C7 C6 C5 C4 -0.1(3) . . . .
C16 C11 C10 N1 172.76(15) . . . .
C16 C15 C14 C13 0.3(3) . . . .
C11 C12 C13 C14 -0.4(3) . . . .
C11 C16 C15 C14 0.1(3) . . . .
C10 N1 C7 C8 17.3(3) . . . .
C10 N1 C7 C6 -164.82(17) . . . .
C8 C7 C6 C5 -0.2(3) . . . .
C13 C12 C11 C16 0.8(3) . . . .
C13 C12 C11 C10 -179.98(17) . . . .
C9 C4 C3 O1 0.6(3) . . . .
C9 C4 C3 O2 -179.2(2) . . . .
C9 C4 C5 C6 0.1(3) . . . .
C15 C16 C11 C12 -0.6(3) . . . .
C15 C16 C11 C10 -179.86(16) . . . .
C6 C7 C8 C9 0.6(3) . . . .
C3 O1 C2 C1 -175.65(18) . . . .
C3 C4 C9 C8 179.58(18) . . . .
C3 C4 C5 C6 -179.25(19) . . . .
C5 C4 C9 C8 0.3(3) . . . .
C5 C4 C3 O1 179.85(16) . . . .
C5 C4 C3 O2 0.1(3) . . . .
C2 O1 C3 O2 1.1(3) . . . .
C2 O1 C3 C4 -178.66(17) . . . .
